data_7153414
loop_
_publ_author_name
'Maeda, Hiromitsu'
'Takayama, Mayumi'
'Kobayashi, Kazuki'
'Shinmori, Hideyuki'

_publ_section_title
;
 Modification at a boron unit: tuning electronic and optical properties of
 pi-conjugated acyclic anion receptors.
;
_journal_issue 19
_journal_name_full 'Organic &amp; biomolecular chemistry'
_journal_page_first 4308
_journal_page_last 4315
_journal_paper_doi 10.1039/c0ob00044b
_journal_volume 8
_journal_year 2010
_chemical_formula_sum 'C36 H29 B Cl2 N2 O2'
_chemical_formula_weight 603.32
_chemical_name_systematic
;
?
;
_space_group_IT_number 2
_symmetry_cell_setting triclinic
_symmetry_Int_Tables_number 2
_symmetry_space_group_name_Hall '-P 1'
_symmetry_space_group_name_H-M 'P -1'
_atom_sites_solution_hydrogens geom
_atom_sites_solution_primary direct
_atom_sites_solution_secondary difmap
_audit_creation_method SHELXL-97
_cell_angle_alpha 73.013(14)
_cell_angle_beta 79.998(12)
_cell_angle_gamma 79.432(14)
_cell_formula_units_Z 4
_cell_length_a 11.615(4)
_cell_length_b 13.859(5)
_cell_length_c 20.323(7)
_cell_measurement_temperature 123(2)
_cell_volume 3050.4(19)
_computing_structure_refinement 'SHELXL-97 (Sheldrick, 1997)'
_computing_structure_solution 'SHELXS-97 (Sheldrick, 1990)'
_diffrn_ambient_temperature 123(2)
_diffrn_detector_area_resol_mean 10.00
_diffrn_measured_fraction_theta_full 0.989
_diffrn_measured_fraction_theta_max 0.989
_diffrn_measurement_device_type 'Rigaku RAXIS-RAPID'
_diffrn_measurement_method \w
_diffrn_radiation_monochromator graphite
_diffrn_radiation_source 'fine-focus sealed tube'
_diffrn_radiation_type MoK\a
_diffrn_radiation_wavelength 0.71075
_diffrn_reflns_av_R_equivalents 0.0456
_diffrn_reflns_av_sigmaI/netI 0.0685
_diffrn_reflns_limit_h_max 12
_diffrn_reflns_limit_h_min -15
_diffrn_reflns_limit_k_max 17
_diffrn_reflns_limit_k_min -17
_diffrn_reflns_limit_l_max 26
_diffrn_reflns_limit_l_min -26
_diffrn_reflns_number 29747
_diffrn_reflns_theta_full 27.48
_diffrn_reflns_theta_max 27.48
_diffrn_reflns_theta_min 3.00
_exptl_absorpt_coefficient_mu 0.249
_exptl_absorpt_correction_T_max 0.9519
_exptl_absorpt_correction_T_min 0.9070
_exptl_absorpt_correction_type none
_exptl_crystal_colour red
_exptl_crystal_density_diffrn 1.314
_exptl_crystal_density_method 'not measured'
_exptl_crystal_description prism
_exptl_crystal_F_000 1256
_exptl_crystal_size_max 0.40
_exptl_crystal_size_mid 0.30
_exptl_crystal_size_min 0.20
_refine_diff_density_max 0.320
_refine_diff_density_min -0.390
_refine_diff_density_rms 0.052
_refine_ls_extinction_method none
_refine_ls_goodness_of_fit_ref 0.906
_refine_ls_hydrogen_treatment constr
_refine_ls_matrix_type full
_refine_ls_number_parameters 803
_refine_ls_number_reflns 13828
_refine_ls_number_restraints 0
_refine_ls_restrained_S_all 0.906
_refine_ls_R_factor_all 0.1296
_refine_ls_R_factor_gt 0.0448
_refine_ls_shift/su_max 0.001
_refine_ls_shift/su_mean 0.000
_refine_ls_structure_factor_coef Fsqd
_refine_ls_weighting_details 'calc w=1/[\s^2^(Fo^2^)+(0.0773P)^2^+0.0000P] where P=(Fo^2^+2Fc^2^)/3'
_refine_ls_weighting_scheme calc
_refine_ls_wR_factor_gt 0.1219
_refine_ls_wR_factor_ref 0.1625
_reflns_number_gt 5109
_reflns_number_total 13828
_reflns_threshold_expression >2sigma(I)
_cod_data_source_file c0ob00044b.txt
_cod_data_source_block 90228mae
_cod_original_cell_volume 3050.5(19)
_cod_original_sg_symbol_H-M P-1
_cod_database_code 7153414

loop_
_symmetry_equiv_pos_as_xyz
'x, y, z'
'-x, -y, -z'

loop_
_atom_site_label
_atom_site_type_symbol
_atom_site_fract_x
_atom_site_fract_y
_atom_site_fract_z
_atom_site_U_iso_or_equiv
_atom_site_adp_type
_atom_site_occupancy
_atom_site_symmetry_multiplicity
_atom_site_calc_flag
_atom_site_refinement_flags
_atom_site_disorder_assembly
_atom_site_disorder_group
C1 C 0.9109(4) 0.2969(4) 0.1090(2) 0.0310(12) Uani 1 1 d . . .
H1 H 0.8868 0.3350 0.1422 0.037 Uiso 1 1 calc R . .
C2 C 1.0141(4) 0.3123(4) 0.0634(3) 0.0371(13) Uani 1 1 d . . .
H2 H 1.0602 0.3608 0.0659 0.044 Uiso 1 1 calc R . .
C3 C 1.0503(5) 0.2577(4) 0.0146(3) 0.0424(16) Uani 1 1 d . . .
H3 H 1.1210 0.2685 -0.0163 0.051 Uiso 1 1 calc R . .
C4 C 0.9836(4) 0.1879(4) 0.0111(3) 0.0400(15) Uani 1 1 d . . .
H4 H 1.0087 0.1506 -0.0226 0.048 Uiso 1 1 calc R . .
C5 C 0.8795(4) 0.1705(4) 0.0561(2) 0.0332(13) Uani 1 1 d . . .
H5 H 0.8341 0.1218 0.0531 0.040 Uiso 1 1 calc R . .
C6 C 0.8427(4) 0.2259(3) 0.1061(2) 0.0271(12) Uani 1 1 d . . .
C7 C 0.7321(4) 0.2071(3) 0.1532(2) 0.0237(10) Uani 1 1 d . . .
C8 C 0.6813(4) 0.1192(3) 0.1808(2) 0.0280(11) Uani 1 1 d . . .
H8 H 0.7128 0.0542 0.1736 0.034 Uiso 1 1 calc R . .
C9 C 0.5766(4) 0.1421(3) 0.2208(2) 0.0277(11) Uani 1 1 d . . .
H9 H 0.5234 0.0958 0.2463 0.033 Uiso 1 1 calc R . .
C10 C 0.5633(4) 0.2453(3) 0.2168(2) 0.0231(10) Uani 1 1 d . . .
C11 C 0.4702(4) 0.3110(3) 0.2454(2) 0.0206(10) Uani 1 1 d . . .
C12 C 0.3667(4) 0.2777(3) 0.2838(2) 0.0221(10) Uani 1 1 d . . .
H12 H 0.3490 0.2123 0.2866 0.027 Uiso 1 1 calc R . .
C13 C 0.2899(4) 0.3418(3) 0.3178(2) 0.0200(10) Uani 1 1 d . . .
C14 C 0.1922(4) 0.3093(3) 0.3681(2) 0.0208(10) Uani 1 1 d . . .
C15 C 0.1573(4) 0.2136(3) 0.3987(2) 0.0249(10) Uani 1 1 d . . .
H15 H 0.1954 0.1510 0.3899 0.030 Uiso 1 1 calc R . .
C16 C 0.0550(4) 0.2272(3) 0.4453(2) 0.0278(11) Uani 1 1 d . . .
H16 H 0.0116 0.1751 0.4742 0.033 Uiso 1 1 calc R . .
C17 C 0.0284(4) 0.3308(3) 0.4415(2) 0.0245(10) Uani 1 1 d . . .
C18 C -0.0721(4) 0.3849(3) 0.4773(2) 0.0253(11) Uani 1 1 d . . .
C19 C -0.1331(4) 0.3334(4) 0.5395(2) 0.0307(12) Uani 1 1 d . . .
H19 H -0.1082 0.2630 0.5592 0.037 Uiso 1 1 calc R . .
C20 C -0.2289(4) 0.3836(4) 0.5728(2) 0.0329(12) Uani 1 1 d . . .
H20 H -0.2699 0.3477 0.6149 0.040 Uiso 1 1 calc R . .
C21 C -0.2653(4) 0.4867(4) 0.5446(3) 0.0332(13) Uani 1 1 d . . .
H21 H -0.3307 0.5215 0.5675 0.040 Uiso 1 1 calc R . .
C22 C -0.2062(4) 0.5379(4) 0.4834(2) 0.0335(12) Uani 1 1 d . . .
H22 H -0.2318 0.6081 0.4639 0.040 Uiso 1 1 calc R . .
C23 C -0.1097(4) 0.4884(3) 0.4500(2) 0.0289(11) Uani 1 1 d . . .
H23 H -0.0689 0.5252 0.4081 0.035 Uiso 1 1 calc R . .
C24 C 0.4275(4) 0.5780(3) 0.2580(2) 0.0218(10) Uani 1 1 d . . .
C25 C 0.3865(4) 0.6791(3) 0.2271(2) 0.0276(11) Uani 1 1 d . . .
H25 H 0.3335 0.6942 0.1936 0.033 Uiso 1 1 calc R . .
C26 C 0.4210(4) 0.7586(4) 0.2441(3) 0.0376(13) Uani 1 1 d . . .
H26 H 0.3906 0.8270 0.2228 0.045 Uiso 1 1 calc R . .
C27 C 0.4986(5) 0.7387(4) 0.2913(3) 0.0415(14) Uani 1 1 d . . .
H27 H 0.5223 0.7932 0.3027 0.050 Uiso 1 1 calc R . .
C28 C 0.5429(4) 0.6382(4) 0.3227(3) 0.0352(12) Uani 1 1 d . . .
H28 H 0.5971 0.6241 0.3554 0.042 Uiso 1 1 calc R . .
C29 C 0.5077(4) 0.5591(4) 0.3061(2) 0.0289(12) Uani 1 1 d . . .
H29 H 0.5384 0.4908 0.3276 0.035 Uiso 1 1 calc R . .
C30 C 0.3148(4) 0.5122(3) 0.1751(2) 0.0229(10) Uani 1 1 d . . .
C31 C 0.1918(4) 0.5199(3) 0.1798(2) 0.0287(11) Uani 1 1 d . . .
H31 H 0.1467 0.5081 0.2244 0.034 Uiso 1 1 calc R . .
C32 C 0.1339(5) 0.5441(4) 0.1223(3) 0.0357(14) Uani 1 1 d . . .
H32 H 0.0503 0.5495 0.1274 0.043 Uiso 1 1 calc R . .
C33 C 0.1982(5) 0.5608(4) 0.0564(3) 0.0366(13) Uani 1 1 d . . .
H33 H 0.1590 0.5761 0.0165 0.044 Uiso 1 1 calc R . .
C34 C 0.3196(5) 0.5548(3) 0.0496(2) 0.0359(12) Uani 1 1 d . . .
H34 H 0.3639 0.5673 0.0048 0.043 Uiso 1 1 calc R . .
C35 C 0.3773(4) 0.5304(3) 0.1082(2) 0.0267(11) Uani 1 1 d . . .
H35 H 0.4608 0.5260 0.1027 0.032 Uiso 1 1 calc R . .
O1 O 0.3029(3) 0.4374(2) 0.30651(15) 0.0213(7) Uani 1 1 d . . .
O2 O 0.4903(3) 0.4050(2) 0.23397(15) 0.0229(7) Uani 1 1 d . . .
N1 N 0.1116(3) 0.3785(3) 0.39520(18) 0.0223(8) Uani 1 1 d . . .
H1N H 0.1141 0.4444 0.3839 0.027 Uiso 1 1 calc R . .
N2 N 0.6605(3) 0.2828(3) 0.17578(18) 0.0237(9) Uani 1 1 d . . .
H2N H 0.6743 0.3462 0.1657 0.028 Uiso 1 1 calc R . .
B1 B 0.3826(4) 0.4852(4) 0.2424(3) 0.0214(11) Uani 1 1 d . . .
C36 C 0.5896(4) 1.2033(4) 0.3914(2) 0.0291(12) Uani 1 1 d . . .
H36 H 0.6150 1.1654 0.3581 0.035 Uiso 1 1 calc R . .
C37 C 0.4852(4) 1.1867(4) 0.4360(3) 0.0368(13) Uani 1 1 d . . .
H37 H 0.4393 1.1383 0.4332 0.044 Uiso 1 1 calc R . .
C38 C 0.4496(5) 1.2422(4) 0.4845(3) 0.0440(16) Uani 1 1 d . . .
H38 H 0.3785 1.2319 0.5151 0.053 Uiso 1 1 calc R . .
C39 C 0.5165(5) 1.3123(4) 0.4888(3) 0.0432(17) Uani 1 1 d . . .
H39 H 0.4914 1.3493 0.5227 0.052 Uiso 1 1 calc R . .
C40 C 0.6199(4) 1.3291(4) 0.4443(2) 0.0311(12) Uani 1 1 d . . .
H40 H 0.6654 1.3776 0.4474 0.037 Uiso 1 1 calc R . .
C41 C 0.6569(4) 1.2741(3) 0.3948(2) 0.0253(11) Uani 1 1 d . . .
C42 C 0.7649(4) 1.2925(3) 0.3481(2) 0.0242(11) Uani 1 1 d . . .
C43 C 0.8167(4) 1.3802(3) 0.3199(2) 0.0279(11) Uani 1 1 d . . .
H43 H 0.7850 1.4453 0.3267 0.034 Uiso 1 1 calc R . .
C44 C 0.9243(4) 1.3572(3) 0.2793(2) 0.0270(11) Uani 1 1 d . . .
H44 H 0.9776 1.4036 0.2541 0.032 Uiso 1 1 calc R . .
C45 C 0.9377(4) 1.2546(3) 0.2831(2) 0.0217(10) Uani 1 1 d . . .
C46 C 1.0301(4) 1.1894(3) 0.2550(2) 0.0220(10) Uani 1 1 d . . .
C47 C 1.1326(4) 1.2225(3) 0.2167(2) 0.0216(10) Uani 1 1 d . . .
H47 H 1.1497 1.2882 0.2137 0.026 Uiso 1 1 calc R . .
C48 C 1.2108(4) 1.1582(3) 0.1823(2) 0.0208(10) Uani 1 1 d . . .
C49 C 1.3078(4) 1.1910(3) 0.1316(2) 0.0218(10) Uani 1 1 d . . .
C50 C 1.3421(4) 1.2850(3) 0.1011(2) 0.0262(11) Uani 1 1 d . . .
H50 H 1.3031 1.3474 0.1098 0.031 Uiso 1 1 calc R . .
C51 C 1.4441(4) 1.2729(3) 0.0551(2) 0.0274(11) Uani 1 1 d . . .
H51 H 1.4871 1.3257 0.0269 0.033 Uiso 1 1 calc R . .
C52 C 1.4720(4) 1.1703(3) 0.0579(2) 0.0230(10) Uani 1 1 d . . .
C53 C 1.5719(4) 1.1149(3) 0.0222(2) 0.0231(10) Uani 1 1 d . . .
C54 C 1.6335(4) 1.1671(3) -0.0394(2) 0.0293(11) Uani 1 1 d . . .
H54 H 1.6097 1.2378 -0.0585 0.035 Uiso 1 1 calc R . .
C55 C 1.7293(4) 1.1161(4) -0.0728(2) 0.0340(13) Uani 1 1 d . . .
H55 H 1.7695 1.1520 -0.1152 0.041 Uiso 1 1 calc R . .
C56 C 1.7669(4) 1.0141(4) -0.0454(2) 0.0301(12) Uani 1 1 d . . .
H56 H 1.8332 0.9799 -0.0682 0.036 Uiso 1 1 calc R . .
C57 C 1.7061(4) 0.9617(4) 0.0164(3) 0.0325(12) Uani 1 1 d . . .
H57 H 1.7307 0.8912 0.0355 0.039 Uiso 1 1 calc R . .
C58 C 1.6100(4) 1.0120(3) 0.0501(2) 0.0300(12) Uani 1 1 d . . .
H58 H 1.5700 0.9759 0.0924 0.036 Uiso 1 1 calc R . .
C59 C 1.0717(4) 0.9224(3) 0.2421(2) 0.0229(10) Uani 1 1 d . . .
C60 C 0.9930(4) 0.9403(3) 0.1940(2) 0.0285(11) Uani 1 1 d . . .
H60 H 0.9630 1.0086 0.1721 0.034 Uiso 1 1 calc R . .
C61 C 0.9573(4) 0.8616(4) 0.1773(3) 0.0364(13) Uani 1 1 d . . .
H61 H 0.9023 0.8761 0.1449 0.044 Uiso 1 1 calc R . .
C62 C 1.0015(4) 0.7616(4) 0.2076(3) 0.0416(14) Uani 1 1 d . . .
H62 H 0.9787 0.7073 0.1954 0.050 Uiso 1 1 calc R . .
C63 C 1.0793(5) 0.7418(4) 0.2557(3) 0.0414(15) Uani 1 1 d . . .
H63 H 1.1094 0.6734 0.2772 0.050 Uiso 1 1 calc R . .
C64 C 1.1138(4) 0.8209(3) 0.2727(2) 0.0288(11) Uani 1 1 d . . .
H64 H 1.1672 0.8058 0.3060 0.035 Uiso 1 1 calc R . .
C65 C 1.1853(4) 0.9878(3) 0.3245(2) 0.0228(10) Uani 1 1 d . . .
C66 C 1.1231(4) 0.9696(3) 0.3916(2) 0.0306(11) Uani 1 1 d . . .
H66 H 1.0397 0.9733 0.3971 0.037 Uiso 1 1 calc R . .
C67 C 1.1800(5) 0.9463(4) 0.4501(2) 0.0340(12) Uani 1 1 d . . .
H67 H 1.1354 0.9356 0.4948 0.041 Uiso 1 1 calc R . .
C68 C 1.3015(5) 0.9385(3) 0.4434(2) 0.0359(13) Uani 1 1 d . . .
H68 H 1.3406 0.9209 0.4835 0.043 Uiso 1 1 calc R . .
C69 C 1.3659(4) 0.9563(4) 0.3784(3) 0.0368(13) Uani 1 1 d . . .
H69 H 1.4493 0.9528 0.3734 0.044 Uiso 1 1 calc R . .
C70 C 1.3070(4) 0.9797(3) 0.3198(2) 0.0300(12) Uani 1 1 d . . .
H70 H 1.3522 0.9903 0.2752 0.036 Uiso 1 1 calc R . .
O3 O 1.0097(3) 1.0955(2) 0.26601(15) 0.0225(7) Uani 1 1 d . . .
O4 O 1.1971(3) 1.0628(2) 0.19302(15) 0.0221(7) Uani 1 1 d . . .
N3 N 0.8388(3) 1.2171(3) 0.32417(17) 0.0234(9) Uani 1 1 d . . .
H3N H 0.8252 1.1537 0.3336 0.028 Uiso 1 1 calc R . .
N4 N 1.3882(3) 1.1214(3) 0.10517(18) 0.0215(8) Uani 1 1 d . . .
H4N H 1.3861 1.0554 0.1169 0.026 Uiso 1 1 calc R . .
B2 B 1.1164(4) 1.0152(4) 0.2580(3) 0.0219(11) Uani 1 1 d . . .
C1S C 0.8367(5) 0.8547(5) 0.3757(3) 0.0304(16) Uani 0.692(13) 1 d P A 1
H1S H 0.9029 0.8776 0.3401 0.036 Uiso 0.692(13) 1 calc PR A 1
H2S H 0.8705 0.8050 0.4160 0.036 Uiso 0.692(13) 1 calc PR A 1
Cl1S Cl 0.7553(5) 0.9589(4) 0.4018(3) 0.0841(15) Uani 0.692(13) 1 d P A 1
Cl2S Cl 0.7501(3) 0.7953(3) 0.34207(14) 0.0489(7) Uani 0.692(13) 1 d P A 1
Cl3S Cl 0.7168(12) 0.8447(15) 0.3245(7) 0.086(4) Uani 0.308(13) 1 d P A 2
Cl4S Cl 0.7617(6) 0.9614(5) 0.4100(2) 0.0261(13) Uani 0.308(13) 1 d P A 2
C2S C 0.8180(16) 0.9112(18) 0.3405(12) 0.066(7) Uani 0.308(13) 1 d P A 2
H3S H 0.8922 0.8647 0.3505 0.080 Uiso 0.308(13) 1 calc PR A 2
H4S H 0.8364 0.9671 0.2987 0.080 Uiso 0.308(13) 1 calc PR A 2
C1T C 0.6655(6) 0.6375(6) 0.1288(4) 0.078(2) Uani 1 1 d . . .
H1T H 0.6046 0.6098 0.1667 0.094 Uiso 1 1 calc R . .
H2T H 0.6245 0.6894 0.0923 0.094 Uiso 1 1 calc R . .
Cl1T Cl 0.74163(15) 0.54021(12) 0.09469(9) 0.0632(5) Uani 1 1 d . . .
Cl2T Cl 0.75547(18) 0.69590(17) 0.16073(10) 0.0861(7) Uani 1 1 d . . .

loop_
_atom_site_aniso_label
_atom_site_aniso_U_11
_atom_site_aniso_U_22
_atom_site_aniso_U_33
_atom_site_aniso_U_23
_atom_site_aniso_U_13
_atom_site_aniso_U_12
C1 0.030(3) 0.036(3) 0.023(2) -0.004(2) -0.007(2) 0.002(2)
C2 0.026(3) 0.044(3) 0.035(3) 0.001(2) -0.008(2) -0.004(2)
C3 0.029(3) 0.053(3) 0.030(3) 0.001(3) 0.004(2) 0.007(3)
C4 0.032(3) 0.047(3) 0.028(3) -0.008(2) 0.011(2) 0.009(3)
C5 0.031(3) 0.035(3) 0.026(2) -0.004(2) 0.001(2) 0.006(2)
C6 0.025(2) 0.028(2) 0.022(2) -0.003(2) -0.003(2) 0.006(2)
C7 0.019(2) 0.031(2) 0.020(2) -0.0071(19) -0.0016(18) -0.0005(19)
C8 0.029(3) 0.024(2) 0.031(3) -0.013(2) -0.001(2) 0.002(2)
C9 0.030(3) 0.025(2) 0.028(2) -0.008(2) -0.002(2) -0.004(2)
C10 0.020(2) 0.029(2) 0.017(2) -0.0037(19) 0.0010(18) -0.0025(19)
C11 0.022(2) 0.022(2) 0.017(2) -0.0043(18) -0.0011(18) -0.0020(19)
C12 0.024(2) 0.018(2) 0.021(2) -0.0020(18) 0.0010(18) -0.0048(18)
C13 0.021(2) 0.020(2) 0.018(2) -0.0012(18) -0.0045(18) -0.0058(18)
C14 0.022(2) 0.020(2) 0.020(2) -0.0045(18) -0.0022(18) -0.0045(18)
C15 0.028(2) 0.021(2) 0.022(2) -0.0005(18) 0.0042(19) -0.0112(18)
C16 0.028(2) 0.024(2) 0.027(3) -0.003(2) 0.004(2) -0.006(2)
C17 0.025(2) 0.025(2) 0.023(2) -0.0047(19) -0.0008(19) -0.007(2)
C18 0.024(2) 0.032(2) 0.020(2) -0.008(2) -0.0012(19) -0.004(2)
C19 0.026(2) 0.035(3) 0.024(2) -0.003(2) 0.001(2) 0.001(2)
C20 0.030(3) 0.042(3) 0.022(2) -0.007(2) 0.005(2) -0.004(2)
C21 0.029(3) 0.041(3) 0.033(3) -0.018(2) -0.002(2) -0.001(2)
C22 0.034(3) 0.032(3) 0.032(3) -0.006(2) 0.000(2) -0.004(2)
C23 0.024(2) 0.030(3) 0.030(3) -0.008(2) 0.005(2) -0.007(2)
C24 0.017(2) 0.025(2) 0.023(2) -0.0100(19) 0.0065(18) -0.0043(18)
C25 0.026(2) 0.023(2) 0.031(3) -0.005(2) 0.000(2) -0.005(2)
C26 0.033(3) 0.027(3) 0.053(3) -0.012(2) -0.003(3) -0.007(2)
C27 0.038(3) 0.036(3) 0.060(4) -0.026(3) -0.001(3) -0.013(2)
C28 0.029(3) 0.046(3) 0.034(3) -0.014(2) -0.005(2) -0.006(2)
C29 0.025(2) 0.031(3) 0.028(2) -0.010(2) 0.001(2) -0.002(2)
C30 0.032(3) 0.0141(19) 0.023(2) -0.0051(18) -0.002(2) -0.0033(19)
C31 0.023(2) 0.030(2) 0.032(3) -0.010(2) 0.001(2) 0.000(2)
C32 0.036(3) 0.033(3) 0.037(3) -0.012(2) -0.011(2) 0.008(2)
C33 0.047(3) 0.029(3) 0.036(3) -0.006(2) -0.019(3) -0.004(2)
C34 0.058(4) 0.029(2) 0.021(2) 0.000(2) -0.003(2) -0.022(2)
C35 0.031(3) 0.023(2) 0.024(2) -0.0023(19) 0.003(2) -0.013(2)
O1 0.0217(16) 0.0192(14) 0.0191(15) -0.0014(12) 0.0028(13) -0.0047(13)
O2 0.0219(16) 0.0203(15) 0.0230(16) -0.0038(13) 0.0024(13) -0.0024(13)
N1 0.0239(19) 0.0202(18) 0.0210(19) -0.0044(15) 0.0049(16) -0.0077(16)
N2 0.026(2) 0.0238(18) 0.0216(19) -0.0089(16) -0.0004(16) -0.0004(17)
B1 0.019(2) 0.022(2) 0.019(2) -0.003(2) 0.001(2) -0.003(2)
C36 0.023(2) 0.037(3) 0.022(2) -0.002(2) -0.005(2) -0.002(2)
C37 0.026(3) 0.045(3) 0.031(3) 0.004(2) -0.003(2) -0.005(2)
C38 0.026(3) 0.050(3) 0.038(3) 0.003(3) 0.010(2) 0.000(3)
C39 0.046(3) 0.045(3) 0.026(3) -0.008(2) 0.003(3) 0.016(3)
C40 0.030(3) 0.034(3) 0.026(2) -0.011(2) -0.002(2) 0.005(2)
C41 0.020(2) 0.033(2) 0.018(2) -0.0036(19) -0.0020(18) 0.001(2)
C42 0.028(2) 0.025(2) 0.018(2) -0.0066(18) -0.0047(19) 0.004(2)
C43 0.025(2) 0.027(2) 0.028(2) -0.007(2) 0.002(2) -0.002(2)
C44 0.027(2) 0.028(2) 0.025(2) -0.006(2) 0.003(2) -0.007(2)
C45 0.023(2) 0.024(2) 0.017(2) -0.0025(18) -0.0004(18) -0.0046(19)
C46 0.025(2) 0.021(2) 0.019(2) -0.0047(18) -0.0061(19) 0.0002(19)
C47 0.022(2) 0.024(2) 0.020(2) -0.0063(18) -0.0033(18) -0.0042(19)
C48 0.023(2) 0.022(2) 0.015(2) -0.0022(18) -0.0035(18) -0.0023(19)
C49 0.023(2) 0.024(2) 0.017(2) -0.0059(18) -0.0003(18) -0.0024(19)
C50 0.024(2) 0.024(2) 0.029(2) -0.008(2) 0.000(2) 0.000(2)
C51 0.028(2) 0.022(2) 0.028(3) -0.002(2) 0.004(2) -0.009(2)
C52 0.021(2) 0.029(2) 0.016(2) -0.0027(19) 0.0033(18) -0.008(2)
C53 0.021(2) 0.026(2) 0.023(2) -0.0071(19) 0.0018(19) -0.0083(18)
C54 0.028(2) 0.031(2) 0.024(2) -0.001(2) 0.002(2) -0.006(2)
C55 0.028(3) 0.046(3) 0.024(2) -0.006(2) 0.005(2) -0.007(2)
C56 0.026(2) 0.039(3) 0.025(2) -0.014(2) 0.004(2) -0.003(2)
C57 0.032(3) 0.028(2) 0.037(3) -0.014(2) 0.000(2) 0.002(2)
C58 0.034(3) 0.029(3) 0.023(2) -0.005(2) 0.006(2) -0.008(2)
C59 0.023(2) 0.025(2) 0.016(2) -0.0025(18) 0.0069(18) -0.0055(19)
C60 0.030(3) 0.029(2) 0.025(2) -0.005(2) -0.002(2) -0.006(2)
C61 0.029(3) 0.046(3) 0.042(3) -0.022(3) -0.003(2) -0.010(2)
C62 0.032(3) 0.039(3) 0.062(4) -0.026(3) -0.001(3) -0.011(2)
C63 0.041(3) 0.026(3) 0.057(4) -0.014(3) -0.002(3) -0.003(2)
C64 0.027(2) 0.027(2) 0.031(3) -0.007(2) 0.000(2) -0.005(2)
C65 0.026(2) 0.016(2) 0.025(2) -0.0042(18) 0.0009(19) -0.0058(18)
C66 0.036(3) 0.027(2) 0.029(3) -0.005(2) -0.002(2) -0.012(2)
C67 0.047(3) 0.032(3) 0.022(2) -0.001(2) -0.003(2) -0.016(2)
C68 0.055(3) 0.025(2) 0.025(2) 0.000(2) -0.015(2) -0.002(2)
C69 0.030(3) 0.037(3) 0.043(3) -0.011(3) -0.015(2) 0.003(2)
C70 0.034(3) 0.028(2) 0.028(2) -0.009(2) -0.007(2) 0.002(2)
O3 0.0225(16) 0.0221(15) 0.0212(16) -0.0052(13) 0.0021(13) -0.0040(13)
O4 0.0231(16) 0.0197(15) 0.0210(15) -0.0059(13) 0.0047(13) -0.0032(13)
N3 0.0217(19) 0.0234(18) 0.0213(19) -0.0028(16) 0.0028(16) -0.0040(16)
N4 0.0223(19) 0.0189(18) 0.0212(19) -0.0020(15) 0.0008(16) -0.0060(15)
B2 0.023(3) 0.020(2) 0.020(2) -0.004(2) 0.004(2) -0.004(2)
C1S 0.017(3) 0.036(3) 0.033(3) 0.000(3) -0.001(2) -0.009(2)
Cl1S 0.079(2) 0.063(2) 0.115(3) -0.040(2) 0.021(2) -0.0281(17)
Cl2S 0.0581(13) 0.0564(14) 0.0365(11) -0.0149(10) 0.0035(9) -0.0237(11)
Cl3S 0.082(5) 0.131(9) 0.078(5) -0.060(6) 0.030(4) -0.083(6)
Cl4S 0.037(2) 0.026(2) 0.0137(19) -0.0085(13) 0.0105(13) -0.0088(17)
C2S 0.049(9) 0.089(15) 0.084(14) -0.057(13) 0.041(9) -0.059(10)
C1T 0.054(4) 0.113(6) 0.087(5) -0.064(5) 0.020(4) -0.029(4)
Cl1T 0.0685(11) 0.0480(8) 0.0710(12) -0.0226(8) 0.0209(9) -0.0205(8)
Cl2T 0.0894(14) 0.1353(19) 0.0601(12) -0.0519(13) 0.0221(10) -0.0705(13)

loop_
_atom_type_symbol
_atom_type_description
_atom_type_scat_dispersion_real
_atom_type_scat_dispersion_imag
_atom_type_scat_source
C C 0.0033 0.0016 'International Tables Vol C Tables 4.2.6.8 and 6.1.1.4'
H H 0.0000 0.0000 'International Tables Vol C Tables 4.2.6.8 and 6.1.1.4'
O O 0.0106 0.0060 'International Tables Vol C Tables 4.2.6.8 and 6.1.1.4'
N N 0.0061 0.0033 'International Tables Vol C Tables 4.2.6.8 and 6.1.1.4'
B B 0.0013 0.0007 'International Tables Vol C Tables 4.2.6.8 and 6.1.1.4'
Cl Cl 0.1484 0.1585 'International Tables Vol C Tables 4.2.6.8 and 6.1.1.4'

loop_
_geom_angle_atom_site_label_1
_geom_angle_atom_site_label_2
_geom_angle_atom_site_label_3
_geom_angle
C2 C1 C6 120.2(5)
C2 C1 H1 119.9
C6 C1 H1 119.9
C3 C2 C1 120.7(6)
C3 C2 H2 119.7
C1 C2 H2 119.7
C4 C3 C2 119.6(5)
C4 C3 H3 120.2
C2 C3 H3 120.2
C3 C4 C5 121.3(5)
C3 C4 H4 119.4
C5 C4 H4 119.4
C4 C5 C6 119.2(6)
C4 C5 H5 120.4
C6 C5 H5 120.4
C1 C6 C5 119.0(5)
C1 C6 C7 122.3(4)
C5 C6 C7 118.7(5)
N2 C7 C8 108.1(4)
N2 C7 C6 121.5(5)
C8 C7 C6 130.4(4)
C7 C8 C9 107.9(4)
C7 C8 H8 126.1
C9 C8 H8 126.1
C8 C9 C10 107.5(5)
C8 C9 H9 126.3
C10 C9 H9 126.3
N2 C10 C9 107.2(4)
N2 C10 C11 120.9(4)
C9 C10 C11 131.9(5)
O2 C11 C12 121.8(4)
O2 C11 C10 115.3(4)
C12 C11 C10 122.9(4)
C13 C12 C11 118.8(4)
C13 C12 H12 120.6
C11 C12 H12 120.6
O1 C13 C12 121.7(4)
O1 C13 C14 115.0(3)
C12 C13 C14 123.3(4)
N1 C14 C15 107.3(4)
N1 C14 C13 120.9(4)
C15 C14 C13 131.8(4)
C14 C15 C16 106.9(4)
C14 C15 H15 126.6
C16 C15 H15 126.6
C17 C16 C15 107.8(4)
C17 C16 H16 126.1
C15 C16 H16 126.1
N1 C17 C16 107.7(4)
N1 C17 C18 123.0(4)
C16 C17 C18 129.3(5)
C23 C18 C19 118.4(4)
C23 C18 C17 121.0(4)
C19 C18 C17 120.6(4)
C20 C19 C18 120.8(4)
C20 C19 H19 119.6
C18 C19 H19 119.6
C19 C20 C21 119.9(5)
C19 C20 H20 120.1
C21 C20 H20 120.1
C22 C21 C20 119.8(4)
C22 C21 H21 120.1
C20 C21 H21 120.1
C21 C22 C23 120.8(4)
C21 C22 H22 119.6
C23 C22 H22 119.6
C22 C23 C18 120.4(5)
C22 C23 H23 119.8
C18 C23 H23 119.8
C25 C24 C29 117.4(5)
C25 C24 B1 122.2(4)
C29 C24 B1 120.3(4)
C26 C25 C24 121.6(5)
C26 C25 H25 119.2
C24 C25 H25 119.2
C27 C26 C25 120.1(4)
C27 C26 H26 119.9
C25 C26 H26 119.9
C26 C27 C28 119.9(5)
C26 C27 H27 120.1
C28 C27 H27 120.1
C29 C28 C27 119.9(5)
C29 C28 H28 120.1
C27 C28 H28 120.1
C28 C29 C24 121.1(4)
C28 C29 H29 119.5
C24 C29 H29 119.5
C35 C30 C31 116.6(4)
C35 C30 B1 120.9(4)
C31 C30 B1 122.5(4)
C32 C31 C30 122.4(4)
C32 C31 H31 118.8
C30 C31 H31 118.8
C31 C32 C33 119.8(5)
C31 C32 H32 120.1
C33 C32 H32 120.1
C34 C33 C32 119.4(5)
C34 C33 H33 120.3
C32 C33 H33 120.3
C33 C34 C35 120.3(5)
C33 C34 H34 119.9
C35 C34 H34 119.9
C34 C35 C30 121.4(5)
C34 C35 H35 119.3
C30 C35 H35 119.3
C13 O1 B1 118.3(3)
C11 O2 B1 116.9(4)
C17 N1 C14 110.4(4)
C17 N1 H1N 124.8
C14 N1 H1N 124.8
C7 N2 C10 109.3(4)
C7 N2 H2N 125.3
C10 N2 H2N 125.3
O1 B1 O2 107.2(3)
O1 B1 C24 107.0(4)
O2 B1 C24 107.9(4)
O1 B1 C30 109.6(4)
O2 B1 C30 108.1(3)
C24 B1 C30 116.7(3)
C41 C36 C37 121.1(5)
C41 C36 H36 119.4
C37 C36 H36 119.4
C38 C37 C36 118.8(6)
C38 C37 H37 120.6
C36 C37 H37 120.6
C39 C38 C37 120.6(5)
C39 C38 H38 119.7
C37 C38 H38 119.7
C38 C39 C40 120.6(5)
C38 C39 H39 119.7
C40 C39 H39 119.7
C39 C40 C41 119.6(6)
C39 C40 H40 120.2
C41 C40 H40 120.2
C36 C41 C40 119.3(5)
C36 C41 C42 121.4(4)
C40 C41 C42 119.3(5)
N3 C42 C43 106.3(4)
N3 C42 C41 122.7(5)
C43 C42 C41 131.0(4)
C42 C43 C44 108.9(4)
C42 C43 H43 125.6
C44 C43 H43 125.6
C45 C44 C43 107.2(4)
C45 C44 H44 126.4
C43 C44 H44 126.4
C44 C45 N3 107.0(4)
C44 C45 C46 132.0(5)
N3 C45 C46 121.0(4)
O3 C46 C47 121.8(4)
O3 C46 C45 115.3(4)
C47 C46 C45 122.8(4)
C46 C47 C48 119.2(5)
C46 C47 H47 120.4
C48 C47 H47 120.4
O4 C48 C47 121.4(4)
O4 C48 C49 115.0(3)
C47 C48 C49 123.6(4)
C50 C49 N4 107.5(4)
C50 C49 C48 132.2(4)
N4 C49 C48 120.4(4)
C49 C50 C51 107.9(4)
C49 C50 H50 126.0
C51 C50 H50 126.0
C52 C51 C50 108.0(4)
C52 C51 H51 126.0
C50 C51 H51 126.0
N4 C52 C51 106.9(4)
N4 C52 C53 122.1(4)
C51 C52 C53 131.0(4)
C58 C53 C54 118.8(4)
C58 C53 C52 121.4(4)
C54 C53 C52 119.7(4)
C55 C54 C53 120.3(4)
C55 C54 H54 119.9
C53 C54 H54 119.9
C56 C55 C54 120.9(5)
C56 C55 H55 119.6
C54 C55 H55 119.6
C55 C56 C57 119.1(4)
C55 C56 H56 120.5
C57 C56 H56 120.5
C58 C57 C56 120.4(4)
C58 C57 H57 119.8
C56 C57 H57 119.8
C57 C58 C53 120.5(5)
C57 C58 H58 119.8
C53 C58 H58 119.8
C60 C59 C64 116.9(5)
C60 C59 B2 120.9(4)
C64 C59 B2 122.1(4)
C61 C60 C59 121.9(4)
C61 C60 H60 119.0
C59 C60 H60 119.0
C62 C61 C60 120.1(5)
C62 C61 H61 120.0
C60 C61 H61 120.0
C63 C62 C61 119.2(5)
C63 C62 H62 120.4
C61 C62 H62 120.4
C62 C63 C64 120.5(4)
C62 C63 H63 119.8
C64 C63 H63 119.8
C63 C64 C59 121.5(5)
C63 C64 H64 119.3
C59 C64 H64 119.3
C70 C65 C66 116.4(4)
C70 C65 B2 123.1(4)
C66 C65 B2 120.6(4)
C67 C66 C65 121.9(5)
C67 C66 H66 119.0
C65 C66 H66 119.0
C68 C67 C66 120.1(5)
C68 C67 H67 120.0
C66 C67 H67 120.0
C69 C68 C67 119.9(5)
C69 C68 H68 120.1
C67 C68 H68 120.1
C68 C69 C70 119.3(5)
C68 C69 H69 120.4
C70 C69 H69 120.4
C65 C70 C69 122.4(5)
C65 C70 H70 118.8
C69 C70 H70 118.8
C46 O3 B2 117.1(4)
C48 O4 B2 117.7(3)
C42 N3 C45 110.6(4)
C42 N3 H3N 124.7
C45 N3 H3N 124.7
C52 N4 C49 109.8(4)
C52 N4 H4N 125.1
C49 N4 H4N 125.1
O3 B2 O4 107.2(3)
O3 B2 C59 108.2(4)
O4 B2 C59 106.4(3)
O3 B2 C65 108.8(3)
O4 B2 C65 109.3(4)
C59 B2 C65 116.6(3)
Cl2S C1S Cl1S 111.7(4)
Cl2S C1S H1S 109.3
Cl1S C1S H1S 109.3
Cl2S C1S H2S 109.3
Cl1S C1S H2S 109.3
H1S C1S H2S 107.9
Cl4S C2S Cl3S 110.8(8)
Cl4S C2S H3S 109.5
Cl3S C2S H3S 109.5
Cl4S C2S H4S 109.5
Cl3S C2S H4S 109.5
H3S C2S H4S 108.1
Cl1T C1T Cl2T 113.4(4)
Cl1T C1T H1T 108.9
Cl2T C1T H1T 108.9
Cl1T C1T H2T 108.9
Cl2T C1T H2T 108.9
H1T C1T H2T 107.7

loop_
_geom_bond_atom_site_label_1
_geom_bond_atom_site_label_2
_geom_bond_distance
C1 C2 1.391(7)
C1 C6 1.391(8)
C1 H1 0.9500
C2 C3 1.383(7)
C2 H2 0.9500
C3 C4 1.368(9)
C3 H3 0.9500
C4 C5 1.397(7)
C4 H4 0.9500
C5 C6 1.410(6)
C5 H5 0.9500
C6 C7 1.478(7)
C7 N2 1.354(5)
C7 C8 1.377(7)
C8 C9 1.381(6)
C8 H8 0.9500
C9 C10 1.390(6)
C9 H9 0.9500
C10 N2 1.369(6)
C10 C11 1.437(5)
C11 O2 1.313(5)
C11 C12 1.391(6)
C12 C13 1.384(5)
C12 H12 0.9500
C13 O1 1.309(5)
C13 C14 1.432(6)
C14 N1 1.378(5)
C14 C15 1.393(6)
C15 C16 1.405(6)
C15 H15 0.9500
C16 C17 1.394(6)
C16 H16 0.9500
C17 N1 1.345(6)
C17 C18 1.469(5)
C18 C23 1.395(6)
C18 C19 1.400(7)
C19 C20 1.383(6)
C19 H19 0.9500
C20 C21 1.390(6)
C20 H20 0.9500
C21 C22 1.374(7)
C21 H21 0.9500
C22 C23 1.383(6)
C22 H22 0.9500
C23 H23 0.9500
C24 C25 1.388(6)
C24 C29 1.403(6)
C24 B1 1.604(7)
C25 C26 1.387(7)
C25 H25 0.9500
C26 C27 1.365(7)
C26 H26 0.9500
C27 C28 1.393(6)
C27 H27 0.9500
C28 C29 1.382(7)
C28 H28 0.9500
C29 H29 0.9500
C30 C35 1.400(6)
C30 C31 1.402(6)
C30 B1 1.613(6)
C31 C32 1.376(6)
C31 H31 0.9500
C32 C33 1.392(7)
C32 H32 0.9500
C33 C34 1.382(7)
C33 H33 0.9500
C34 C35 1.393(7)
C34 H34 0.9500
C35 H35 0.9500
O1 B1 1.516(6)
O2 B1 1.535(5)
N1 H1N 0.8800
N2 H2N 0.8800
C36 C41 1.385(7)
C36 C37 1.394(7)
C36 H36 0.9500
C37 C38 1.385(7)
C37 H37 0.9500
C38 C39 1.380(9)
C38 H38 0.9500
C39 C40 1.385(8)
C39 H39 0.9500
C40 C41 1.398(6)
C40 H40 0.9500
C41 C42 1.450(7)
C42 N3 1.374(5)
C42 C43 1.381(7)
C43 C44 1.412(6)
C43 H43 0.9500
C44 C45 1.382(6)
C44 H44 0.9500
C45 N3 1.386(6)
C45 C46 1.424(5)
C46 O3 1.313(5)
C46 C47 1.379(7)
C47 C48 1.399(5)
C47 H47 0.9500
C48 O4 1.310(5)
C48 C49 1.431(7)
C49 C50 1.369(7)
C49 N4 1.374(5)
C50 C51 1.393(6)
C50 H50 0.9500
C51 C52 1.386(6)
C51 H51 0.9500
C52 N4 1.366(6)
C52 C53 1.472(5)
C53 C58 1.391(6)
C53 C54 1.397(6)
C54 C55 1.390(6)
C54 H54 0.9500
C55 C56 1.377(6)
C55 H55 0.9500
C56 C57 1.397(7)
C56 H56 0.9500
C57 C58 1.388(6)
C57 H57 0.9500
C58 H58 0.9500
C59 C60 1.392(6)
C59 C64 1.395(6)
C59 B2 1.604(7)
C60 C61 1.383(7)
C60 H60 0.9500
C61 C62 1.383(7)
C61 H61 0.9500
C62 C63 1.380(7)
C62 H62 0.9500
C63 C64 1.383(7)
C63 H63 0.9500
C64 H64 0.9500
C65 C70 1.386(7)
C65 C66 1.403(6)
C65 B2 1.605(7)
C66 C67 1.387(7)
C66 H66 0.9500
C67 C68 1.381(7)
C67 H67 0.9500
C68 C69 1.378(7)
C68 H68 0.9500
C69 C70 1.404(6)
C69 H69 0.9500
C70 H70 0.9500
O3 B2 1.527(5)
O4 B2 1.531(6)
N3 H3N 0.8800
N4 H4N 0.8800
C1S Cl2S 1.740(8)
C1S Cl1S 1.741(7)
C1S H1S 0.9900
C1S H2S 0.9900
Cl3S C2S 1.743(16)
Cl4S C2S 1.731(15)
C2S H3S 0.9900
C2S H4S 0.9900
C1T Cl1T 1.724(6)
C1T Cl2T 1.739(8)
C1T H1T 0.9900
C1T H2T 0.9900

loop_
_geom_torsion_atom_site_label_1
_geom_torsion_atom_site_label_2
_geom_torsion_atom_site_label_3
_geom_torsion_atom_site_label_4
_geom_torsion
C6 C1 C2 C3 0.2(7)
C1 C2 C3 C4 0.1(7)
C2 C3 C4 C5 -0.1(7)
C3 C4 C5 C6 -0.1(7)
C2 C1 C6 C5 -0.4(6)
C2 C1 C6 C7 -179.7(4)
C4 C5 C6 C1 0.3(6)
C4 C5 C6 C7 179.6(4)
C1 C6 C7 N2 33.3(6)
C5 C6 C7 N2 -146.0(4)
C1 C6 C7 C8 -147.6(5)
C5 C6 C7 C8 33.1(7)
N2 C7 C8 C9 0.3(5)
C6 C7 C8 C9 -178.9(5)
C7 C8 C9 C10 0.5(5)
C8 C9 C10 N2 -1.0(5)
C8 C9 C10 C11 177.3(5)
N2 C10 C11 O2 -5.3(6)
C9 C10 C11 O2 176.5(4)
N2 C10 C11 C12 176.0(4)
C9 C10 C11 C12 -2.1(8)
O2 C11 C12 C13 -8.1(6)
C10 C11 C12 C13 170.5(4)
C11 C12 C13 O1 10.5(6)
C11 C12 C13 C14 -168.8(4)
O1 C13 C14 N1 7.3(6)
C12 C13 C14 N1 -173.4(4)
O1 C13 C14 C15 -172.5(5)
C12 C13 C14 C15 6.8(8)
N1 C14 C15 C16 -0.7(5)
C13 C14 C15 C16 179.1(5)
C14 C15 C16 C17 0.8(5)
C15 C16 C17 N1 -0.7(5)
C15 C16 C17 C18 177.1(5)
N1 C17 C18 C23 21.6(8)
C16 C17 C18 C23 -155.8(5)
N1 C17 C18 C19 -158.9(5)
C16 C17 C18 C19 23.7(8)
C23 C18 C19 C20 0.6(8)
C17 C18 C19 C20 -178.9(5)
C18 C19 C20 C21 -0.4(8)
C19 C20 C21 C22 0.5(8)
C20 C21 C22 C23 -0.9(9)
C21 C22 C23 C18 1.1(8)
C19 C18 C23 C22 -0.9(8)
C17 C18 C23 C22 178.6(5)
C29 C24 C25 C26 -1.4(7)
B1 C24 C25 C26 176.3(4)
C24 C25 C26 C27 1.1(8)
C25 C26 C27 C28 -0.2(8)
C26 C27 C28 C29 -0.2(8)
C27 C28 C29 C24 -0.1(8)
C25 C24 C29 C28 0.9(7)
B1 C24 C29 C28 -176.8(4)
C35 C30 C31 C32 0.0(6)
B1 C30 C31 C32 179.3(4)
C30 C31 C32 C33 0.7(7)
C31 C32 C33 C34 -1.3(7)
C32 C33 C34 C35 1.2(7)
C33 C34 C35 C30 -0.5(7)
C31 C30 C35 C34 -0.1(6)
B1 C30 C35 C34 -179.4(4)
C12 C13 O1 B1 16.0(6)
C14 C13 O1 B1 -164.6(4)
C12 C11 O2 B1 -20.1(6)
C10 C11 O2 B1 161.2(4)
C16 C17 N1 C14 0.2(5)
C18 C17 N1 C14 -177.7(4)
C15 C14 N1 C17 0.3(5)
C13 C14 N1 C17 -179.5(4)
C8 C7 N2 C10 -0.9(5)
C6 C7 N2 C10 178.3(4)
C9 C10 N2 C7 1.2(5)
C11 C10 N2 C7 -177.3(4)
C13 O1 B1 O2 -39.8(5)
C13 O1 B1 C24 -155.3(3)
C13 O1 B1 C30 77.4(4)
C11 O2 B1 O1 41.6(5)
C11 O2 B1 C24 156.5(3)
C11 O2 B1 C30 -76.5(5)
C25 C24 B1 O1 -107.4(4)
C29 C24 B1 O1 70.2(5)
C25 C24 B1 O2 137.6(4)
C29 C24 B1 O2 -44.8(5)
C25 C24 B1 C30 15.7(6)
C29 C24 B1 C30 -166.7(4)
C35 C30 B1 O1 -162.2(4)
C31 C30 B1 O1 18.5(5)
C35 C30 B1 O2 -45.7(6)
C31 C30 B1 O2 135.1(4)
C35 C30 B1 C24 76.1(5)
C31 C30 B1 C24 -103.2(5)
C41 C36 C37 C38 -0.4(6)
C36 C37 C38 C39 -0.3(7)
C37 C38 C39 C40 0.6(7)
C38 C39 C40 C41 -0.3(7)
C37 C36 C41 C40 0.7(6)
C37 C36 C41 C42 -179.4(4)
C39 C40 C41 C36 -0.4(6)
C39 C40 C41 C42 179.7(4)
C36 C41 C42 N3 -33.6(6)
C40 C41 C42 N3 146.3(4)
C36 C41 C42 C43 147.6(5)
C40 C41 C42 C43 -32.4(7)
N3 C42 C43 C44 -1.0(5)
C41 C42 C43 C44 177.9(5)
C42 C43 C44 C45 0.0(5)
C43 C44 C45 N3 1.0(5)
C43 C44 C45 C46 -177.3(4)
C44 C45 C46 O3 -176.3(4)
N3 C45 C46 O3 5.6(6)
C44 C45 C46 C47 1.4(8)
N3 C45 C46 C47 -176.7(4)
O3 C46 C47 C48 7.1(6)
C45 C46 C47 C48 -170.4(4)
C46 C47 C48 O4 -9.2(6)
C46 C47 C48 C49 168.3(4)
O4 C48 C49 C50 171.5(5)
C47 C48 C49 C50 -6.1(8)
O4 C48 C49 N4 -9.0(6)
C47 C48 C49 N4 173.3(4)
N4 C49 C50 C51 0.4(5)
C48 C49 C50 C51 179.9(5)
C49 C50 C51 C52 0.0(5)
C50 C51 C52 N4 -0.4(5)
C50 C51 C52 C53 -177.7(5)
N4 C52 C53 C58 -22.3(7)
C51 C52 C53 C58 154.6(5)
N4 C52 C53 C54 160.4(5)
C51 C52 C53 C54 -22.7(8)
C58 C53 C54 C55 1.5(8)
C52 C53 C54 C55 178.8(5)
C53 C54 C55 C56 -1.3(8)
C54 C55 C56 C57 0.9(8)
C55 C56 C57 C58 -0.7(8)
C56 C57 C58 C53 0.9(8)
C54 C53 C58 C57 -1.3(8)
C52 C53 C58 C57 -178.6(5)
C64 C59 C60 C61 0.3(7)
B2 C59 C60 C61 177.1(4)
C59 C60 C61 C62 -1.2(8)
C60 C61 C62 C63 1.5(8)
C61 C62 C63 C64 -0.8(8)
C62 C63 C64 C59 -0.1(8)
C60 C59 C64 C63 0.3(7)
B2 C59 C64 C63 -176.3(4)
C70 C65 C66 C67 1.0(7)
B2 C65 C66 C67 -179.7(4)
C65 C66 C67 C68 -1.2(7)
C66 C67 C68 C69 1.5(7)
C67 C68 C69 C70 -1.6(7)
C66 C65 C70 C69 -1.1(7)
B2 C65 C70 C69 179.6(4)
C68 C69 C70 C65 1.4(7)
C47 C46 O3 B2 21.0(6)
C45 C46 O3 B2 -161.3(4)
C47 C48 O4 B2 -17.1(6)
C49 C48 O4 B2 165.1(4)
C43 C42 N3 C45 1.7(5)
C41 C42 N3 C45 -177.3(4)
C44 C45 N3 C42 -1.7(5)
C46 C45 N3 C42 176.8(4)
C51 C52 N4 C49 0.6(5)
C53 C52 N4 C49 178.2(4)
C50 C49 N4 C52 -0.6(5)
C48 C49 N4 C52 179.8(4)
C46 O3 B2 O4 -42.4(5)
C46 O3 B2 C59 -156.8(3)
C46 O3 B2 C65 75.6(5)
C48 O4 B2 O3 40.6(5)
C48 O4 B2 C59 156.1(3)
C48 O4 B2 C65 -77.2(4)
C60 C59 B2 O3 45.1(5)
C64 C59 B2 O3 -138.4(4)
C60 C59 B2 O4 -69.8(5)
C64 C59 B2 O4 106.8(4)
C60 C59 B2 C65 168.0(4)
C64 C59 B2 C65 -15.4(6)
C70 C65 B2 O3 -134.8(4)
C66 C65 B2 O3 45.9(6)
C70 C65 B2 O4 -18.1(5)
C66 C65 B2 O4 162.6(4)
C70 C65 B2 C59 102.6(5)
C66 C65 B2 C59 -76.7(5)
